data_2219123
loop_
_publ_author_name
'Aghabozorg, Hossein'
'Bagheri, Sara'
'Heidari, Mohammad'
'Ghadermazi, Mohammad'
'Attar Gharamaleki, Jafar'

_publ_section_title
;Propane-1,3-diammonium
 bis[aquachlorido(4-hydroxypyridine-2,6-dicarboxylato-\k^3^<i>O</i>^2^,<i>N</i>,<i>O</i>^6^)mercurate(II)]
 tetrahydrate
;
_journal_coeditor_code OM2244
_journal_issue 8
_journal_name_full 'Acta Crystallographica Section E'
_journal_page_first m1065
_journal_page_last m1066
_journal_paper_doi 10.1107/S1600536808022897
_journal_volume 64
_journal_year 2008
_chemical_formula_iupac '(C3 H12 N2) [Hg (C7 H3 N O5) Cl (H2 O)]2, 4H2 O'
_chemical_formula_moiety '2(C7 H5 Cl Hg N O6), C3 H12 N2, 4(H2 O)'
_chemical_formula_sum 'C17 H30 Cl2 Hg2 N4 O16'
_chemical_formula_weight 1018.53
_chemical_name_systematic
;
Propane-1,3-diammonium bis[aquachlorido(4-hydroxypyridine-2,6-
dicarboxylato-\k^3^O^2^,<i>N</i>,<i>O</i>^6^)mercurate(II)] tetrahydrate
;
_space_group_IT_number 15
_space_group_name_Hall '-C 2yc'
_symmetry_cell_setting monoclinic
_symmetry_space_group_name_Hall '-C 2yc'
_symmetry_space_group_name_H-M 'C 1 2/c 1'
_atom_sites_solution_hydrogens mixed
_atom_sites_solution_primary direct
_atom_sites_solution_secondary difmap
_audit_creation_method SHELXL-97
_cell_angle_alpha 90.00
_cell_angle_beta 114.5130(10)
_cell_angle_gamma 90.00
_cell_formula_units_Z 4
_cell_length_a 29.2207(13)
_cell_length_b 6.7630(3)
_cell_length_c 15.4913(7)
_cell_measurement_reflns_used 2868
_cell_measurement_temperature 100(2)
_cell_measurement_theta_max 27
_cell_measurement_theta_min 3
_cell_volume 2785.5(2)
_computing_cell_refinement 'APEX2 (Bruker, 2007)'
_computing_data_collection 'APEX2 (Bruker, 2007)'
_computing_data_reduction 'APEX2 (Bruker, 2007)'
_computing_molecular_graphics 'SHELXTL (Sheldrick, 2008)'
_computing_publication_material 'SHELXTL (Sheldrick, 2008)'
_computing_structure_refinement 'SHELXTL (Sheldrick, 2008)'
_computing_structure_solution 'SHELXTL (Sheldrick, 2008)'
_diffrn_ambient_temperature 100(2)
_diffrn_measured_fraction_theta_full 0.997
_diffrn_measured_fraction_theta_max 0.997
_diffrn_measurement_device_type 'Bruker SMART APEXII'
_diffrn_measurement_method '\f and \w'
_diffrn_radiation_monochromator graphite
_diffrn_radiation_source 'fine-focus sealed tube'
_diffrn_radiation_type MoK\a
_diffrn_radiation_wavelength 0.71073
_diffrn_reflns_av_R_equivalents 0.0356
_diffrn_reflns_av_sigmaI/netI 0.0369
_diffrn_reflns_limit_h_max 36
_diffrn_reflns_limit_h_min -37
_diffrn_reflns_limit_k_max 8
_diffrn_reflns_limit_k_min -8
_diffrn_reflns_limit_l_max 19
_diffrn_reflns_limit_l_min -19
_diffrn_reflns_number 9362
_diffrn_reflns_theta_full 27.00
_diffrn_reflns_theta_max 27.00
_diffrn_reflns_theta_min 1.53
_exptl_absorpt_coefficient_mu 11.283
_exptl_absorpt_correction_T_max 0.457
_exptl_absorpt_correction_T_min 0.284
_exptl_absorpt_correction_type multi-scan
_exptl_absorpt_process_details '(SADABS; Sheldrick, 1996)'
_exptl_crystal_colour colourless
_exptl_crystal_density_diffrn 2.429
_exptl_crystal_density_method 'not measured'
_exptl_crystal_description prism
_exptl_crystal_F_000 1928
_exptl_crystal_size_max 0.11
_exptl_crystal_size_mid 0.08
_exptl_crystal_size_min 0.07
_refine_diff_density_max 0.791
_refine_diff_density_min -0.836
_refine_ls_extinction_method none
_refine_ls_goodness_of_fit_ref 0.994
_refine_ls_hydrogen_treatment constr
_refine_ls_matrix_type full
_refine_ls_number_parameters 187
_refine_ls_number_reflns 3041
_refine_ls_number_restraints 0
_refine_ls_restrained_S_all 0.994
_refine_ls_R_factor_all 0.0292
_refine_ls_R_factor_gt 0.0220
_refine_ls_shift/su_max 0.003
_refine_ls_shift/su_mean 0.000
_refine_ls_structure_factor_coef Fsqd
_refine_ls_weighting_details 'calc w=1/[\s^2^(Fo^2^)+(0.02P)^2^] where P=(Fo^2^+2Fc^2^)/3'
_refine_ls_weighting_scheme calc
_refine_ls_wR_factor_gt 0.0451
_refine_ls_wR_factor_ref 0.0470
_reflns_number_gt 2632
_reflns_number_total 3041
_reflns_threshold_expression I>2\s(I)
_cod_data_source_file om2244.cif
_cod_data_source_block I
_cod_original_sg_symbol_H-M 'C 2/c'
_cod_database_code 2219123
_cod_database_fobs_code 2219123

loop_
_symmetry_equiv_pos_as_xyz
'x, y, z'
'-x, y, -z+1/2'
'x+1/2, y+1/2, z'
'-x+1/2, y+1/2, -z+1/2'
'-x, -y, -z'
'x, -y, z-1/2'
'-x+1/2, -y+1/2, -z'
'x+1/2, -y+1/2, z-1/2'

loop_
_atom_site_type_symbol
_atom_site_label
_atom_site_fract_x
_atom_site_fract_y
_atom_site_fract_z
_atom_site_U_iso_or_equiv
_atom_site_adp_type
_atom_site_calc_flag
_atom_site_refinement_flags
_atom_site_occupancy
Hg Hg1 0.360437(6) 0.72342(2) 0.843452(11) 0.01284(6) Uani d . 1
Cl Cl1 0.40073(4) 0.88117(16) 0.98816(7) 0.0205(2) Uani d . 1
O O1 0.41510(10) 0.6883(4) 0.7583(2) 0.0163(6) Uani d . 1
O O2 0.40827(11) 0.6472(5) 0.6102(2) 0.0200(7) Uani d . 1
O O3 0.22507(10) 0.4439(4) 0.43123(19) 0.0161(6) Uani d . 1
H H3 0.2422 0.4065 0.3956 0.024 Uiso d R 1
O O4 0.27295(10) 0.6300(4) 0.8299(2) 0.0159(6) Uani d . 1
O O5 0.19566(10) 0.6269(5) 0.7138(2) 0.0173(6) Uani d . 1
N N1 0.31418(12) 0.6356(5) 0.7000(2) 0.0115(7) Uani d . 1
C C1 0.33511(15) 0.6083(6) 0.6378(3) 0.0118(8) Uani d . 1
C C2 0.30679(15) 0.5421(6) 0.5469(3) 0.0135(9) Uani d . 1
H H2A 0.3218 0.5200 0.5053 0.016 Uiso calc R 1
C C3 0.25554(15) 0.5084(6) 0.5177(3) 0.0118(9) Uani d . 1
C C4 0.23390(15) 0.5464(6) 0.5813(3) 0.0120(8) Uani d . 1
H H4A 0.1994 0.5324 0.5627 0.014 Uiso calc R 1
C C5 0.26445(15) 0.6044(6) 0.6713(3) 0.0113(8) Uani d . 1
C C6 0.39097(15) 0.6514(6) 0.6713(3) 0.0130(8) Uani d . 1
C C7 0.24210(15) 0.6239(6) 0.7438(3) 0.0106(8) Uani d . 1
N N2 0.47091(14) 0.1672(6) 0.8789(3) 0.0266(9) Uani d . 1
H H1C 0.4384 0.1443 0.8438 0.040 Uiso calc R 1
H H1D 0.4744 0.2326 0.9311 0.040 Uiso calc R 1
H H1E 0.4873 0.0528 0.8949 0.040 Uiso calc R 1
C C8 0.49190(17) 0.2877(7) 0.8234(3) 0.0254(11) Uani d . 1
H H8A 0.5237 0.3455 0.8659 0.030 Uiso calc R 1
H H8B 0.4689 0.3945 0.7916 0.030 Uiso calc R 1
C C9 0.5000 0.1595(9) 0.7500 0.0249(15) Uani d S 1
H H9A 0.4711 0.0763 0.7190 0.030 Uiso d R 1
O O1W 0.38232(10) 0.3754(4) 0.91250(19) 0.0169(6) Uani d . 1
H H1A 0.3582 0.3001 0.8895 0.025 Uiso d R 1
H H1B 0.3848 0.3976 0.9663 0.025 Uiso d R 1
O O2W 0.50594(11) 0.7731(4) 0.9089(2) 0.0245(7) Uani d . 1
H H2B 0.4842 0.7451 0.8535 0.037 Uiso d R 1
H H2C 0.5315 0.7479 0.8977 0.037 Uiso d R 1
O O3W 0.12234(11) 0.6629(5) 0.7822(2) 0.0245(7) Uani d . 1
H H3A 0.1428 0.6436 0.8395 0.037 Uiso d R 1
H H3B 0.1438 0.6364 0.7600 0.037 Uiso d R 1

loop_
_atom_site_aniso_label
_atom_site_aniso_U_11
_atom_site_aniso_U_22
_atom_site_aniso_U_33
_atom_site_aniso_U_12
_atom_site_aniso_U_13
_atom_site_aniso_U_23
Hg1 0.00977(9) 0.01538(9) 0.01123(8) -0.00051(7) 0.00222(6) -0.00185(7)
Cl1 0.0158(5) 0.0230(6) 0.0160(5) 0.0004(4) -0.0002(4) -0.0066(4)
O1 0.0102(15) 0.0221(16) 0.0141(15) -0.0007(12) 0.0025(12) -0.0031(13)
O2 0.0127(16) 0.0302(17) 0.0187(16) -0.0032(13) 0.0082(13) 0.0011(14)
O3 0.0106(15) 0.0279(17) 0.0084(14) -0.0034(12) 0.0026(12) -0.0056(12)
O4 0.0095(15) 0.0257(17) 0.0120(15) -0.0008(12) 0.0038(12) -0.0012(13)
O5 0.0103(16) 0.0285(17) 0.0128(15) 0.0006(13) 0.0044(13) -0.0003(13)
N1 0.0085(17) 0.0113(16) 0.0103(17) -0.0020(13) -0.0004(14) -0.0009(14)
C1 0.012(2) 0.010(2) 0.012(2) 0.0019(15) 0.0034(17) 0.0010(16)
C2 0.017(2) 0.011(2) 0.014(2) 0.0006(16) 0.0073(18) 0.0031(16)
C3 0.013(2) 0.011(2) 0.008(2) -0.0001(16) 0.0018(18) 0.0040(15)
C4 0.008(2) 0.015(2) 0.009(2) 0.0020(16) 0.0006(17) 0.0015(16)
C5 0.010(2) 0.011(2) 0.014(2) 0.0012(15) 0.0068(18) 0.0022(16)
C6 0.012(2) 0.0094(19) 0.016(2) 0.0002(16) 0.0040(18) 0.0009(17)
C7 0.012(2) 0.0068(19) 0.012(2) 0.0007(15) 0.0039(17) -0.0015(15)
N2 0.018(2) 0.028(2) 0.031(2) 0.0039(17) 0.0067(18) -0.0086(18)
C8 0.013(2) 0.017(2) 0.033(3) 0.0037(18) -0.004(2) -0.003(2)
C9 0.013(3) 0.017(3) 0.040(4) 0.000 0.005(3) 0.000
O1W 0.0174(17) 0.0173(15) 0.0139(15) -0.0014(12) 0.0046(13) -0.0020(12)
O2W 0.0126(16) 0.0283(18) 0.0305(18) 0.0014(13) 0.0067(14) -0.0098(15)
O3W 0.0126(16) 0.039(2) 0.0191(16) 0.0034(14) 0.0037(14) 0.0031(15)

loop_
_atom_type_symbol
_atom_type_description
_atom_type_scat_dispersion_real
_atom_type_scat_dispersion_imag
_atom_type_scat_source
C C 0.0033 0.0016 'International Tables Vol C Tables 4.2.6.8 and 6.1.1.4'
H H 0.0000 0.0000 'International Tables Vol C Tables 4.2.6.8 and 6.1.1.4'
N N 0.0061 0.0033 'International Tables Vol C Tables 4.2.6.8 and 6.1.1.4'
O O 0.0106 0.0060 'International Tables Vol C Tables 4.2.6.8 and 6.1.1.4'
Hg Hg -2.3894 9.2266 'International Tables Vol C Tables 4.2.6.8 and 6.1.1.4'
Cl Cl 0.1484 0.1585 'International Tables Vol C Tables 4.2.6.8 and 6.1.1.4'

loop_
_geom_angle_atom_site_label_1
_geom_angle_atom_site_label_2
_geom_angle_atom_site_label_3
_geom_angle_site_symmetry_1
_geom_angle_site_symmetry_3
_geom_angle
N1 Hg1 Cl1 . . 167.66(9)
N1 Hg1 O1 . . 71.94(11)
Cl1 Hg1 O1 . . 112.32(7)
N1 Hg1 O1W . . 96.83(11)
Cl1 Hg1 O1W . . 94.63(7)
O1 Hg1 O1W . . 91.72(9)
N1 Hg1 O4 . . 70.64(11)
Cl1 Hg1 O4 . . 106.43(7)
O1 Hg1 O4 . . 141.18(9)
O1W Hg1 O4 . . 82.81(9)
N1 Hg1 C1 . . 22.53(11)
Cl1 Hg1 C1 . . 158.80(8)
O1 Hg1 C1 . . 49.41(10)
O1W Hg1 C1 . . 96.44(10)
O4 Hg1 C1 . . 92.87(10)
N1 Hg1 C5 . . 22.16(11)
Cl1 Hg1 C5 . . 151.22(8)
O1 Hg1 C5 . . 94.09(10)
O1W Hg1 C5 . . 95.85(10)
O4 Hg1 C5 . . 48.81(9)
C1 Hg1 C5 . . 44.68(10)
N1 Hg1 O5 . 4_556 85.23(10)
Cl1 Hg1 O5 . 4_556 82.43(6)
O1 Hg1 O5 . 4_556 108.22(8)
O1W Hg1 O5 . 4_556 159.50(8)
O4 Hg1 O5 . 4_556 78.64(8)
C1 Hg1 O5 . 4_556 93.15(9)
C5 Hg1 O5 . 4_556 78.42(9)
N1 Hg1 C6 . . 50.66(11)
Cl1 Hg1 C6 . . 132.49(8)
O1 Hg1 C6 . . 21.38(10)
O1W Hg1 C6 . . 95.82(9)
O4 Hg1 C6 . . 120.80(10)
C1 Hg1 C6 . . 28.14(10)
C5 Hg1 C6 . . 72.81(10)
O5 Hg1 C6 4_556 . 101.11(9)
N1 Hg1 C7 . . 50.00(11)
Cl1 Hg1 C7 . . 125.05(7)
O1 Hg1 C7 . . 121.87(9)
O1W Hg1 C7 . . 92.32(9)
O4 Hg1 C7 . . 21.60(9)
C1 Hg1 C7 . . 72.52(10)
C5 Hg1 C7 . . 27.86(9)
O5 Hg1 C7 4_556 . 73.33(9)
C6 Hg1 C7 . . 100.66(10)
N1 Hg1 O3W . 4_556 80.95(10)
Cl1 Hg1 O3W . 4_556 90.78(6)
O1 Hg1 O3W . 4_556 62.42(8)
O1W Hg1 O3W . 4_556 153.57(8)
O4 Hg1 O3W . 4_556 120.33(8)
C1 Hg1 O3W . 4_556 71.54(9)
C5 Hg1 O3W . 4_556 91.63(9)
O5 Hg1 O3W 4_556 4_556 46.93(7)
C6 Hg1 O3W . 4_556 62.32(9)
C7 Hg1 O3W . 4_556 105.62(8)
N1 Hg1 C7 . 4_556 76.55(11)
Cl1 Hg1 C7 . 4_556 91.42(6)
O1 Hg1 C7 . 4_556 117.56(9)
O1W Hg1 C7 . 4_556 145.03(9)
O4 Hg1 C7 . 4_556 62.49(9)
C1 Hg1 C7 . 4_556 89.81(9)
C5 Hg1 C7 . 4_556 65.25(9)
O5 Hg1 C7 4_556 4_556 16.66(8)
C6 Hg1 C7 . 4_556 105.18(9)
C7 Hg1 C7 . 4_556 56.86(4)
O3W Hg1 C7 4_556 4_556 60.36(7)
C6 O1 Hg1 . . 113.1(2)
C3 O3 H3 . . 112.8
C7 O4 Hg1 . . 110.2(2)
C7 O5 Hg1 . 4_546 117.2(2)
C5 N1 C1 . . 119.2(3)
C5 N1 Hg1 . . 120.9(3)
C1 N1 Hg1 . . 119.9(3)
N1 C1 C2 . . 121.0(4)
N1 C1 C6 . . 118.0(3)
C2 C1 C6 . . 121.0(4)
C2 C1 Hg1 . . 158.4(3)
C6 C1 Hg1 . . 80.5(2)
C1 C2 C3 . . 119.6(4)
C1 C2 H2A . . 120.2
C3 C2 H2A . . 120.2
O3 C3 C2 . . 123.9(4)
O3 C3 C4 . . 117.3(4)
C2 C3 C4 . . 118.8(4)
C5 C4 C3 . . 118.5(4)
C5 C4 Hg1 . 4_546 95.5(2)
C3 C4 Hg1 . 4_546 131.7(3)
C5 C4 H4A . . 120.7
C3 C4 H4A . . 120.7
N1 C5 C4 . . 122.7(4)
N1 C5 C7 . . 118.5(3)
C4 C5 C7 . . 118.7(3)
C4 C5 Hg1 . . 159.7(3)
C7 C5 Hg1 . . 81.6(2)
O2 C6 O1 . . 126.5(4)
O2 C6 C1 . . 116.9(4)
O1 C6 C1 . . 116.6(3)
O2 C6 Hg1 . . 169.9(3)
O1 C6 Hg1 . . 45.54(19)
C1 C6 Hg1 . . 71.4(2)
O5 C7 O4 . . 125.9(4)
O5 C7 C5 . . 117.6(3)
O4 C7 C5 . . 116.5(3)
O5 C7 Hg1 . . 165.4(3)
O4 C7 Hg1 . . 48.15(19)
C5 C7 Hg1 . . 70.6(2)
O5 C7 Hg1 . 4_546 46.1(2)
O4 C7 Hg1 . 4_546 120.3(3)
C5 C7 Hg1 . 4_546 101.0(2)
Hg1 C7 Hg1 . 4_546 147.28(12)
C8 N2 H1C . . 109.5
C8 N2 H1D . . 109.5
H1C N2 H1D . . 109.5
C8 N2 H1E . . 109.5
H1C N2 H1E . . 109.5
H1D N2 H1E . . 109.5
N2 C8 C9 . . 110.3(4)
N2 C8 H8A . . 109.6
C9 C8 H8A . . 109.6
N2 C8 H8B . . 109.6
C9 C8 H8B . . 109.6
H8A C8 H8B . . 108.1
C8 C9 C8 . 2_656 110.6(5)
C8 C9 H9A . . 109.3
C8 C9 H9A 2_656 . 109.6
Hg1 O1W H1A . . 111.7
Hg1 O1W H1B . . 99.1
H1A O1W H1B . . 104.6
Hg1 O2W H2B . . 56.6
Hg1 O2W H2C . . 150.6
H2B O2W H2C . . 95.7
Hg1 O3W H3A 4_546 . 103.6
Hg1 O3W H3B 4_546 . 48.2
H3A O3W H3B . . 94.0

loop_
_geom_bond_atom_site_label_1
_geom_bond_atom_site_label_2
_geom_bond_site_symmetry_2
_geom_bond_distance
Hg1 N1 . 2.151(3)
Hg1 Cl1 . 2.3151(10)
Hg1 O1 . 2.469(3)
Hg1 O1W . 2.555(3)
Hg1 O4 . 2.556(3)
Hg1 C1 . 3.058(4)
Hg1 C5 . 3.069(4)
Hg1 O5 4_556 3.117(3)
Hg1 C6 . 3.182(4)
Hg1 C7 . 3.219(4)
Hg1 O3W 4_556 3.700(3)
Hg1 C7 4_556 3.844(4)
O1 C6 . 1.261(5)
O2 C6 . 1.244(5)
O3 C3 . 1.337(5)
O3 H3 . 0.9220
O4 C7 . 1.263(5)
O5 C7 . 1.239(5)
O5 Hg1 4_546 3.117(3)
N1 C5 . 1.348(5)
N1 C1 . 1.351(5)
C1 C2 . 1.379(6)
C1 C6 . 1.522(5)
C2 C3 . 1.392(6)
C2 H2A . 0.9300
C3 C4 . 1.397(5)
C4 C5 . 1.365(6)
C4 Hg1 4_546 4.049(4)
C4 H4A . 0.9300
C5 C7 . 1.521(5)
C7 Hg1 4_546 3.844(4)
N2 C8 . 1.489(6)
N2 H1C . 0.8900
N2 H1D . 0.8900
N2 H1E . 0.8900
C8 C9 . 1.524(6)
C8 H8A . 0.9700
C8 H8B . 0.9700
C9 C8 2_656 1.524(6)
C9 H9A . 0.9601
O1W H1A . 0.8205
O1W H1B . 0.8199
O2W H2B . 0.8500
O2W H2C . 0.8499
O3W Hg1 4_546 3.700(3)
O3W H3A . 0.8501
O3W H3B . 0.8501

loop_
_geom_hbond_atom_site_label_D
_geom_hbond_atom_site_label_H
_geom_hbond_atom_site_label_A
_geom_hbond_site_symmetry_A
_geom_hbond_distance_DH
_geom_hbond_distance_HA
_geom_hbond_distance_DA
_geom_hbond_angle_DHA
_geom_hbond_publ_flag
O3 H3 O4 6_565 0.92 1.631 2.548(5) 173 y
N2 H1C O3W 4_546 0.89 2.025 2.830(5) 150 y
N2 H1D O2W 5_667 0.89 2.301 3.096(6) 149 y
N2 H1E O2W 1_545 0.89 1.955 2.824(6) 165 y
O1W H1A O5 4_546 0.82 2.079 2.854(5) 157 y
O1W H1B O2 6_566 0.82 2.065 2.837(6) 157 y
O2W H2B O1 1_555 0.85 1.983 2.771(6) 154 y
O2W H2C O2 2_656 0.85 1.939 2.777(5) 169 y
O3W H3A O3 6_566 0.85 2.304 3.019(6) 142 y
O3W H3B O5 1_555 0.85 1.926 2.766(6) 169 y
C8 H8B O1 1_555 0.97 2.45 3.393(6) 163 y

loop_
_geom_torsion_atom_site_label_1
_geom_torsion_atom_site_label_2
_geom_torsion_atom_site_label_3
_geom_torsion_atom_site_label_4
_geom_torsion_site_symmetry_1
_geom_torsion_site_symmetry_4
_geom_torsion
N1 Hg1 O1 C6 . . 5.0(3)
Cl1 Hg1 O1 C6 . . -162.6(3)
O1W Hg1 O1 C6 . . 101.6(3)
O4 Hg1 O1 C6 . . 21.0(3)
C1 Hg1 O1 C6 . . 4.6(3)
C5 Hg1 O1 C6 . . 5.7(3)
O5 Hg1 O1 C6 4_556 . -73.5(3)
C7 Hg1 O1 C6 . . 7.8(3)
O3W Hg1 O1 C6 4_556 . -84.1(3)
C7 Hg1 O1 C6 4_556 . -58.5(3)
N1 Hg1 O4 C7 . . -15.6(3)
Cl1 Hg1 O4 C7 . . 151.8(2)
O1 Hg1 O4 C7 . . -31.7(3)
O1W Hg1 O4 C7 . . -115.5(3)
C1 Hg1 O4 C7 . . -19.3(3)
C5 Hg1 O4 C7 . . -11.2(2)
O5 Hg1 O4 C7 4_556 . 73.3(3)
C6 Hg1 O4 C7 . . -22.9(3)
O3W Hg1 O4 C7 4_556 . 50.9(3)
C7 Hg1 O4 C7 4_556 . 69.0(2)
Cl1 Hg1 N1 C5 . . -69.5(6)
O1 Hg1 N1 C5 . . 178.3(3)
O1W Hg1 N1 C5 . . 88.7(3)
O4 Hg1 N1 C5 . . 8.9(3)
C1 Hg1 N1 C5 . . 179.1(5)
O5 Hg1 N1 C5 4_556 . -70.8(3)
C6 Hg1 N1 C5 . . -179.3(4)
C7 Hg1 N1 C5 . . 1.4(3)
O3W Hg1 N1 C5 4_556 . -117.9(3)
C7 Hg1 N1 C5 4_556 . -56.4(3)
Cl1 Hg1 N1 C1 . . 111.5(4)
O1 Hg1 N1 C1 . . -0.8(3)
O1W Hg1 N1 C1 . . -90.3(3)
O4 Hg1 N1 C1 . . -170.2(3)
C5 Hg1 N1 C1 . . -179.1(5)
O5 Hg1 N1 C1 4_556 . 110.2(3)
C6 Hg1 N1 C1 . . 1.6(3)
C7 Hg1 N1 C1 . . -177.6(4)
O3W Hg1 N1 C1 4_556 . 63.1(3)
C7 Hg1 N1 C1 4_556 . 124.6(3)
C5 N1 C1 C2 . . -2.5(6)
Hg1 N1 C1 C2 . . 176.6(3)
C5 N1 C1 C6 . . 178.0(3)
Hg1 N1 C1 C6 . . -2.9(5)
C5 N1 C1 Hg1 . . -179.1(5)
Cl1 Hg1 C1 N1 . . -146.6(3)
O1 Hg1 C1 N1 . . 179.0(3)
O1W Hg1 C1 N1 . . 92.3(3)
O4 Hg1 C1 N1 . . 9.2(3)
C5 Hg1 C1 N1 . . 0.5(3)
O5 Hg1 C1 N1 4_556 . -69.5(3)
C6 Hg1 C1 N1 . . -177.4(4)
C7 Hg1 C1 N1 . . 1.9(3)
O3W Hg1 C1 N1 4_556 . -111.8(3)
C7 Hg1 C1 N1 4_556 . -53.2(3)
N1 Hg1 C1 C2 . . -8.0(7)
Cl1 Hg1 C1 C2 . . -154.6(6)
O1 Hg1 C1 C2 . . 171.0(8)
O1W Hg1 C1 C2 . . 84.3(8)
O4 Hg1 C1 C2 . . 1.2(8)
C5 Hg1 C1 C2 . . -7.5(7)
O5 Hg1 C1 C2 4_556 . -77.5(8)
C6 Hg1 C1 C2 . . 174.6(9)
C7 Hg1 C1 C2 . . -6.1(7)
O3W Hg1 C1 C2 4_556 . -119.9(8)
C7 Hg1 C1 C2 4_556 . -61.2(8)
N1 Hg1 C1 C6 . . 177.4(4)
Cl1 Hg1 C1 C6 . . 30.7(4)
O1 Hg1 C1 C6 . . -3.58(19)
O1W Hg1 C1 C6 . . -90.3(2)
O4 Hg1 C1 C6 . . -173.4(2)
C5 Hg1 C1 C6 . . 177.9(3)
O5 Hg1 C1 C6 4_556 . 107.8(2)
C7 Hg1 C1 C6 . . 179.3(2)
O3W Hg1 C1 C6 4_556 . 65.5(2)
C7 Hg1 C1 C6 4_556 . 124.2(2)
N1 C1 C2 C3 . . 2.0(6)
C6 C1 C2 C3 . . -178.5(4)
Hg1 C1 C2 C3 . . 7.7(10)
C1 C2 C3 O3 . . -179.8(4)
C1 C2 C3 C4 . . 1.1(6)
O3 C3 C4 C5 . . 177.3(4)
C2 C3 C4 C5 . . -3.6(6)
O3 C3 C4 Hg1 . 4_546 48.2(5)
C2 C3 C4 Hg1 . 4_546 -132.7(3)
C1 N1 C5 C4 . . -0.2(6)
Hg1 N1 C5 C4 . . -179.2(3)
C1 N1 C5 C7 . . 176.4(3)
Hg1 N1 C5 C7 . . -2.7(5)
C1 N1 C5 Hg1 . . 179.1(5)
C3 C4 C5 N1 . . 3.2(6)
Hg1 C4 C5 N1 4_546 . 147.6(3)
C3 C4 C5 C7 . . -173.3(3)
Hg1 C4 C5 C7 4_546 . -29.0(4)
C3 C4 C5 Hg1 . . 1.9(10)
Hg1 C4 C5 Hg1 4_546 . 146.3(7)
Cl1 Hg1 C5 N1 . . 155.4(3)
O1 Hg1 C5 N1 . . -1.6(3)
O1W Hg1 C5 N1 . . -93.8(3)
O4 Hg1 C5 N1 . . -168.9(3)
C1 Hg1 C5 N1 . . -0.5(3)
O5 Hg1 C5 N1 4_556 . 106.2(3)
C6 Hg1 C5 N1 . . 0.5(3)
C7 Hg1 C5 N1 . . -177.6(4)
O3W Hg1 C5 N1 4_556 . 60.9(3)
C7 Hg1 C5 N1 4_556 . 116.9(3)
N1 Hg1 C5 C4 . . 1.9(7)
Cl1 Hg1 C5 C4 . . 157.3(7)
O1 Hg1 C5 C4 . . 0.2(8)
O1W Hg1 C5 C4 . . -91.9(8)
O4 Hg1 C5 C4 . . -167.0(9)
C1 Hg1 C5 C4 . . 1.3(8)
O5 Hg1 C5 C4 4_556 . 108.0(8)
C6 Hg1 C5 C4 . . 2.4(8)
C7 Hg1 C5 C4 . . -175.8(9)
O3W Hg1 C5 C4 4_556 . 62.7(8)
C7 Hg1 C5 C4 4_556 . 118.8(8)
N1 Hg1 C5 C7 . . 177.6(4)
Cl1 Hg1 C5 C7 . . -26.9(3)
O1 Hg1 C5 C7 . . 176.0(2)
O1W Hg1 C5 C7 . . 83.9(2)
O4 Hg1 C5 C7 . . 8.77(19)
C1 Hg1 C5 C7 . . 177.1(3)
O5 Hg1 C5 C7 4_556 . -76.2(2)
C6 Hg1 C5 C7 . . 178.2(2)
O3W Hg1 C5 C7 4_556 . -121.5(2)
C7 Hg1 C5 C7 4_556 . -65.42(19)
Hg1 O1 C6 O2 . . 171.9(3)
Hg1 O1 C6 C1 . . -7.9(4)
N1 C1 C6 O2 . . -172.1(4)
C2 C1 C6 O2 . . 8.4(6)
Hg1 C1 C6 O2 . . -173.9(4)
N1 C1 C6 O1 . . 7.8(5)
C2 C1 C6 O1 . . -171.7(4)
Hg1 C1 C6 O1 . . 6.0(3)
N1 C1 C6 Hg1 . . 1.8(3)
C2 C1 C6 Hg1 . . -177.7(4)
N1 Hg1 C6 O2 . . 145.7(18)
Cl1 Hg1 C6 O2 . . -18.5(18)
O1 Hg1 C6 O2 . . -40.5(16)
O1W Hg1 C6 O2 . . -120.2(17)
O4 Hg1 C6 O2 . . 154.7(17)
C1 Hg1 C6 O2 . . 147.0(18)
C5 Hg1 C6 O2 . . 145.4(17)
O5 Hg1 C6 O2 4_556 . 71.4(17)
C7 Hg1 C6 O2 . . 146.3(17)
O3W Hg1 C6 O2 4_556 . 44.1(17)
C7 Hg1 C6 O2 4_556 . 88.0(17)
N1 Hg1 C6 O1 . . -173.8(3)
Cl1 Hg1 C6 O1 . . 22.0(3)
O1W Hg1 C6 O1 . . -79.8(3)
O4 Hg1 C6 O1 . . -164.8(2)
C1 Hg1 C6 O1 . . -172.5(4)
C5 Hg1 C6 O1 . . -174.1(3)
O5 Hg1 C6 O1 4_556 . 111.9(3)
C7 Hg1 C6 O1 . . -173.2(3)
O3W Hg1 C6 O1 4_556 . 84.6(3)
C7 Hg1 C6 O1 4_556 . 128.5(3)
N1 Hg1 C6 C1 . . -1.3(2)
Cl1 Hg1 C6 C1 . . -165.48(17)
O1 Hg1 C6 C1 . . 172.5(4)
O1W Hg1 C6 C1 . . 92.8(2)
O4 Hg1 C6 C1 . . 7.7(2)
C5 Hg1 C6 C1 . . -1.6(2)
O5 Hg1 C6 C1 4_556 . -75.6(2)
C7 Hg1 C6 C1 . . -0.7(2)
O3W Hg1 C6 C1 4_556 . -102.9(2)
C7 Hg1 C6 C1 4_556 . -59.0(2)
Hg1 O5 C7 O4 4_546 . -99.8(4)
Hg1 O5 C7 C5 4_546 . 78.1(4)
Hg1 O5 C7 Hg1 4_546 . -160.3(10)
Hg1 O4 C7 O5 . . -162.9(3)
Hg1 O4 C7 C5 . . 19.2(4)
Hg1 O4 C7 Hg1 . 4_546 141.68(15)
N1 C5 C7 O5 . . 168.5(4)
C4 C5 C7 O5 . . -14.8(5)
Hg1 C5 C7 O5 . . 166.9(3)
N1 C5 C7 O4 . . -13.4(5)
C4 C5 C7 O4 . . 163.3(4)
Hg1 C5 C7 O4 . . -15.0(3)
N1 C5 C7 Hg1 . . 1.6(3)
C4 C5 C7 Hg1 . . 178.3(4)
N1 C5 C7 Hg1 . 4_546 -145.6(3)
C4 C5 C7 Hg1 . 4_546 31.2(4)
Hg1 C5 C7 Hg1 . 4_546 -147.18(11)
N1 Hg1 C7 O5 . . -128.0(12)
Cl1 Hg1 C7 O5 . . 37.8(12)
O1 Hg1 C7 O5 . . -131.5(11)
O1W Hg1 C7 O5 . . 135.1(11)
O4 Hg1 C7 O5 . . 71.4(11)
C1 Hg1 C7 O5 . . -128.9(11)
C5 Hg1 C7 O5 . . -126.8(12)
O5 Hg1 C7 O5 4_556 . -30.0(11)
C6 Hg1 C7 O5 . . -128.6(11)
O3W Hg1 C7 O5 4_556 . -64.6(11)
C7 Hg1 C7 O5 4_556 . -27.3(10)
N1 Hg1 C7 O4 . . 160.7(3)
Cl1 Hg1 C7 O4 . . -33.6(3)
O1 Hg1 C7 O4 . . 157.2(2)
O1W Hg1 C7 O4 . . 63.7(3)
C1 Hg1 C7 O4 . . 159.7(3)
C5 Hg1 C7 O4 . . 161.8(4)
O5 Hg1 C7 O4 4_556 . -101.4(3)
C6 Hg1 C7 O4 . . 160.1(3)
O3W Hg1 C7 O4 4_556 . -135.9(2)
C7 Hg1 C7 O4 4_556 . -98.7(3)
N1 Hg1 C7 C5 . . -1.2(2)
Cl1 Hg1 C7 C5 . . 164.56(18)
O1 Hg1 C7 C5 . . -4.7(2)
O1W Hg1 C7 C5 . . -98.1(2)
O4 Hg1 C7 C5 . . -161.8(4)
C1 Hg1 C7 C5 . . -2.1(2)
O5 Hg1 C7 C5 4_556 . 96.8(2)
C6 Hg1 C7 C5 . . -1.8(2)
O3W Hg1 C7 C5 4_556 . 62.2(2)
C7 Hg1 C7 C5 4_556 . 99.5(2)
N1 Hg1 C7 Hg1 . 4_546 78.7(2)
Cl1 Hg1 C7 Hg1 . 4_546 -115.6(2)
O1 Hg1 C7 Hg1 . 4_546 75.2(2)
O1W Hg1 C7 Hg1 . 4_546 -18.3(2)
O4 Hg1 C7 Hg1 . 4_546 -82.0(3)
C1 Hg1 C7 Hg1 . 4_546 77.8(2)
C5 Hg1 C7 Hg1 . 4_546 79.9(3)
O5 Hg1 C7 Hg1 4_556 4_546 176.6(2)
C6 Hg1 C7 Hg1 . 4_546 78.1(2)
O3W Hg1 C7 Hg1 4_556 4_546 142.1(2)
C7 Hg1 C7 Hg1 4_556 4_546 179.4(3)
N2 C8 C9 C8 . 2_656 165.1(4)
